data_7707104
loop_
_publ_author_name
'Bykov, Maxim'
'Bykova, Elena'
'Chariton, Stella'
'Prakapenka, Vitali B.'
'Batyrev, Iskander G.'
'Mahmood, Mohammad F.'
'Goncharov, Alexander F.'

_publ_section_title
;
 Stabilization of pentazolate anions in the high-pressure compounds
 Na<sub>2</sub>N<sub>5</sub> and NaN<sub>5</sub> and in the sodium
 pentazolate framework NaN<sub>5</sub>&#x00B7;N<sub>2</sub>.
;
_journal_issue 21
_journal_name_full 'Dalton transactions (Cambridge, England : 2003)'
_journal_page_first 7229
_journal_page_last 7237
_journal_paper_doi 10.1039/d1dt00722j
_journal_volume 50
_journal_year 2021
_chemical_formula_moiety '0.5(N10 Na2)'
_chemical_formula_sum 'N5 Na'
_chemical_formula_weight 93.04
_chemical_name_systematic 'sodium pentazolate'
_space_group_crystal_system orthorhombic
_space_group_IT_number 31
_space_group_name_Hall 'P 2ac -2'
_space_group_name_H-M_alt 'P m n 21'
_atom_sites_solution_primary dual
_audit_creation_date 2020-06-23
_audit_creation_method
;
Olex2 1.2
(compiled 2018.05.29 svn.r3508 for OlexSys, GUI svn.r5506)
;
_audit_update_record
;
2021-03-26 deposited with the CCDC.	2021-04-14 downloaded from the CCDC.
;
_cell_angle_alpha 90
_cell_angle_beta 90
_cell_angle_gamma 90
_cell_formula_units_Z 2
_cell_length_a 5.455(6)
_cell_length_b 2.836(12)
_cell_length_c 5.662(8)
_cell_measurement_reflns_used 99
_cell_measurement_temperature 293(2)
_cell_measurement_theta_max 14.8720
_cell_measurement_theta_min 3.1070
_cell_volume 87.6(4)
_computing_cell_refinement 'CrysAlisPro 1.171.40.75a (Rigaku OD, 2020)'
_computing_data_collection 'CrysAlisPro 1.171.40.75a (Rigaku OD, 2020)'
_computing_data_reduction 'CrysAlisPro 1.171.40.75a (Rigaku OD, 2020)'
_computing_molecular_graphics 'Olex2 (Dolomanov et al., 2009)'
_computing_publication_material 'Olex2 (Dolomanov et al., 2009)'
_computing_structure_refinement 'ShelXL (Sheldrick, 2015)'
_computing_structure_solution 'ShelXT (Sheldrick, 2015)'
_diffrn_ambient_pressure 52900000
_diffrn_ambient_temperature 293
_diffrn_detector 'Hybrid Pixel Array Detector'
_diffrn_detector_area_resol_mean 5.8140
_diffrn_detector_type 'Flat Panel'
_diffrn_measured_fraction_theta_full 0.434
_diffrn_measured_fraction_theta_max 0.353
_diffrn_measurement_details
;
List of Runs (angles in degrees, time in seconds):

  # Type    Start    End  Width  t~exp~   \w     \q     \k     \f   Frames
#--------------------------------------------------------------------------
  1  \w    -15.00  29.00   0.50    1.00    --    0.00   0.00   0.00   88
;
_diffrn_measurement_device 'abstract diffractometer'
_diffrn_measurement_device_type '13IDD @ APS'
_diffrn_measurement_method '\w scans'
_diffrn_orient_matrix_type 'CrysAlisPro convention (1999,Acta A55,543-557)'
_diffrn_orient_matrix_UB_11 -0.0929263000
_diffrn_orient_matrix_UB_12 0.0227421000
_diffrn_orient_matrix_UB_13 -0.0092098000
_diffrn_orient_matrix_UB_21 -0.0051752000
_diffrn_orient_matrix_UB_22 0.0138227000
_diffrn_orient_matrix_UB_23 0.0521633000
_diffrn_orient_matrix_UB_31 0.0493244000
_diffrn_orient_matrix_UB_32 0.0441628000
_diffrn_orient_matrix_UB_33 -0.0108629000
_diffrn_radiation_monochromator synchrotron
_diffrn_radiation_probe x-ray
_diffrn_radiation_type synchrotron
_diffrn_radiation_wavelength 0.29521
_diffrn_reflns_av_R_equivalents 0.0448
_diffrn_reflns_av_unetI/netI 0.0398
_diffrn_reflns_Laue_measured_fraction_full 0.434
_diffrn_reflns_Laue_measured_fraction_max 0.353
_diffrn_reflns_limit_h_max 8
_diffrn_reflns_limit_h_min -8
_diffrn_reflns_limit_k_max 1
_diffrn_reflns_limit_k_min -3
_diffrn_reflns_limit_l_max 8
_diffrn_reflns_limit_l_min -7
_diffrn_reflns_number 169
_diffrn_reflns_point_group_measured_fraction_full 0.343
_diffrn_reflns_point_group_measured_fraction_max 0.244
_diffrn_reflns_theta_full 10.202
_diffrn_reflns_theta_max 15.179
_diffrn_reflns_theta_min 2.153
_diffrn_source synchrotron
_diffrn_source_type 'APS, Argonne National Laboratory'
_exptl_absorpt_coefficient_mu 0.092
_exptl_absorpt_correction_T_max 1.00000
_exptl_absorpt_correction_T_min 0.46493
_exptl_absorpt_correction_type multi-scan
_exptl_absorpt_process_details
;
CrysAlisPro 1.171.40.75a (Rigaku Oxford Diffraction, 2020)
Empirical absorption correction using spherical harmonics,
 implemented in SCALE3 ABSPACK scaling algorithm.
;
_exptl_crystal_colour colourless
_exptl_crystal_colour_modifier colourless
_exptl_crystal_density_diffrn 3.527
_exptl_crystal_description irregular
_exptl_crystal_F_000 92
_exptl_crystal_size_max 0.002
_exptl_crystal_size_mid 0.002
_exptl_crystal_size_min 0.002
_refine_diff_density_max 0.469
_refine_diff_density_min -0.605
_refine_diff_density_rms 0.130
_refine_ls_abs_structure_details
;
 Flack x determined using 28 quotients [(I+)-(I-)]/[(I+)+(I-)]
 (Parsons, Flack and Wagner, Acta Cryst. B69 (2013) 249-259).
;
_refine_ls_abs_structure_Flack -2.2(10)
_refine_ls_extinction_method none
_refine_ls_goodness_of_fit_ref 1.235
_refine_ls_hydrogen_treatment undef
_refine_ls_matrix_type full
_refine_ls_number_parameters 18
_refine_ls_number_reflns 133
_refine_ls_number_restraints 1
_refine_ls_restrained_S_all 1.229
_refine_ls_R_factor_all 0.0583
_refine_ls_R_factor_gt 0.0528
_refine_ls_shift/su_max 0.000
_refine_ls_shift/su_mean 0.000
_refine_ls_structure_factor_coef Fsqd
_refine_ls_weighting_details 'w=1/[\s^2^(Fo^2^)+(0.0897P)^2^+0.1041P] where P=(Fo^2^+2Fc^2^)/3'
_refine_ls_weighting_scheme calc
_refine_ls_wR_factor_gt 0.1465
_refine_ls_wR_factor_ref 0.1477
_reflns_Friedel_coverage 0.291
_reflns_Friedel_fraction_full 0.228
_reflns_Friedel_fraction_max 0.119
_reflns_number_gt 130
_reflns_number_total 133
_reflns_threshold_expression 'I > 2\s(I)'
_cod_data_source_file d1dt00722j2.cif
_cod_data_source_block NaN5_53GPa
_cod_depositor_comments 'Adding full bibliography for 7707104--7707106.cif.'
_cod_database_code 7707104
_shelx_shelxl_version_number 2014/7
_chemical_oxdiff_formula 'Na N5'
_shelx_space_group_comment
;
The symmetry employed for this shelxl refinement is uniquely defined
by the following loop, which should always be used as a source of
symmetry information in preference to the above space-group names.
They are only intended as comments.
;
_shelx_estimated_absorpt_t_max 1.000
_shelx_estimated_absorpt_t_min 1.000
_reflns_odcompleteness_completeness 36.42
_reflns_odcompleteness_iscentric 1
_reflns_odcompleteness_theta 15.18
_olex2_refinement_description
;
;
_olex2_submission_special_instructions 'No special instructions were received'
_oxdiff_exptl_absorpt_empirical_details
;
Empirical correction (ABSPACK) includes:
- Absorption correction using spherical harmonics
- Frame scaling
;
_oxdiff_exptl_absorpt_empirical_full_max 1.472
_oxdiff_exptl_absorpt_empirical_full_min 0.623

loop_
_space_group_symop_operation_xyz
'x, y, z'
'-x+1/2, -y, z+1/2'
'x+1/2, -y, z+1/2'
'-x, y, z'

loop_
_atom_site_label
_atom_site_type_symbol
_atom_site_fract_x
_atom_site_fract_y
_atom_site_fract_z
_atom_site_U_iso_or_equiv
_atom_site_adp_type
_atom_site_occupancy
_atom_site_site_symmetry_order
_atom_site_calc_flag
_atom_site_refinement_flags_posn
_atom_site_refinement_flags_adp
_atom_site_refinement_flags_occupancy
_atom_site_disorder_assembly
_atom_site_disorder_group
Na1 Na 0.0000 -0.418(2) -0.4527(4) 0.0103(13) Uani 1 2 d S T P . .
N1 N -0.5000 -1.027(4) -0.6371(12) 0.0103(10) Uiso 1 2 d S T P . .
N2 N -0.3090(6) -0.889(3) -0.5185(8) 0.0099(9) Uiso 1 1 d . . . . .
N3 N -0.3817(6) -0.663(3) -0.3345(7) 0.0103(9) Uiso 1 1 d . . . . .

loop_
_atom_site_aniso_label
_atom_site_aniso_U_11
_atom_site_aniso_U_22
_atom_site_aniso_U_33
_atom_site_aniso_U_23
_atom_site_aniso_U_13
_atom_site_aniso_U_12
Na1 0.0072(12) 0.012(4) 0.0115(12) 0.0001(12) 0.000 0.000

loop_
_atom_type_symbol
_atom_type_description
_atom_type_scat_dispersion_real
_atom_type_scat_dispersion_imag
_atom_type_scat_source
N N -0.0011 0.0005 'International Tables Vol C Tables 4.2.6.8 and 6.1.1.4'
Na Na 0.0019 0.0037 'International Tables Vol C Tables 4.2.6.8 and 6.1.1.4'

loop_
_geom_angle_atom_site_label_1
_geom_angle_atom_site_label_2
_geom_angle_atom_site_label_3
_geom_angle
_geom_angle_site_symmetry_1
_geom_angle_site_symmetry_3
_geom_angle_publ_flag
N1 Na1 N1 76.6(3) 2_445 2_435 ?
N1 Na1 N2 26.66(19) 2_445 3_545 ?
N1 Na1 N2 63.1(3) 2_435 3_545 ?
N1 Na1 N2 75.7(3) 2_445 1_565 ?
N1 Na1 N2 63.1(3) 2_435 2_445 ?
N1 Na1 N2 75.7(3) 2_445 4_565 ?
N1 Na1 N2 26.66(19) 2_445 2_445 ?
N1 Na1 N3 136.0(4) 2_445 2_444 ?
N1 Na1 N3 86.4(2) 2_445 4 ?
N1 Na1 N3 86.4(2) 2_445 . ?
N1 Na1 N3 136.0(4) 2_445 3_544 ?
N2 Na1 N1 119.5(2) . 2_445 ?
N2 Na1 N1 74.0(3) . 2_435 ?
N2 Na1 N1 119.5(2) 4 2_445 ?
N2 Na1 N1 123.8(2) 4_565 2_435 ?
N2 Na1 N1 123.8(2) 1_565 2_435 ?
N2 Na1 N1 74.0(3) 4 2_435 ?
N2 Na1 N2 70.46(15) 1_565 2_445 ?
N2 Na1 N2 160.5(3) . 4_565 ?
N2 Na1 N2 128.8(2) . 3_545 ?
N2 Na1 N2 70.46(15) 4_565 3_545 ?
N2 Na1 N2 94.9(5) 4_565 1_565 ?
N2 Na1 N2 78.7(3) 4 4_565 ?
N2 Na1 N2 102.2(2) 1_565 3_545 ?
N2 Na1 N2 102.2(2) 4_565 2_445 ?
N2 Na1 N2 128.8(2) 4 2_445 ?
N2 Na1 N2 78.7(3) . 1_565 ?
N2 Na1 N2 101.2(5) . 4 ?
N2 Na1 N2 93.0(2) 4 3_545 ?
N2 Na1 N2 43.56(17) 3_545 2_445 ?
N2 Na1 N2 160.5(3) 4 1_565 ?
N2 Na1 N2 93.0(2) . 2_445 ?
N2 Na1 N3 124.5(5) 4 . ?
N2 Na1 N3 33.3(2) . . ?
N2 Na1 N3 124.5(5) . 4 ?
N2 Na1 N3 33.3(2) 4 4 ?
N2 Na1 N3 65.0(3) 4_565 4 ?
N2 Na1 N3 65.0(3) 1_565 . ?
N2 Na1 N3 71.3(2) 4 3_544 ?
N2 Na1 N3 96.8(2) . 3_544 ?
N2 Na1 N3 96.8(2) 4 2_444 ?
N2 Na1 N3 156.1(4) 4_565 . ?
N2 Na1 N3 156.1(4) 1_565 4 ?
N2 Na1 N3 71.3(2) . 2_444 ?
N3 Na1 N1 65.3(2) 4 2_435 ?
N3 Na1 N1 65.3(2) . 2_435 ?
N3 Na1 N1 141.5(3) 3_544 2_435 ?
N3 Na1 N1 141.5(3) 2_444 2_435 ?
N3 Na1 N2 100.11(18) . 3_545 ?
N3 Na1 N2 134.2(2) 2_444 2_445 ?
N3 Na1 N2 64.4(2) 2_444 1_565 ?
N3 Na1 N2 155.3(3) 2_444 3_545 ?
N3 Na1 N2 89.3(2) 2_444 4_565 ?
N3 Na1 N2 60.1(2) 4 3_545 ?
N3 Na1 N2 100.11(18) 4 2_445 ?
N3 Na1 N2 60.1(2) . 2_445 ?
N3 Na1 N2 155.3(3) 3_544 2_445 ?
N3 Na1 N2 134.2(2) 3_544 3_545 ?
N3 Na1 N2 89.3(2) 3_544 1_565 ?
N3 Na1 N2 64.4(2) 3_544 4_565 ?
N3 Na1 N3 92.90(14) 3_544 4 ?
N3 Na1 N3 124.53(19) 3_544 . ?
N3 Na1 N3 33.05(18) 2_444 3_544 ?
N3 Na1 N3 124.53(19) 2_444 4 ?
N3 Na1 N3 130.3(4) . 4 ?
N3 Na1 N3 92.90(14) 2_444 . ?
Na1 N1 Na1 76.6(3) 2_444 2_434 ?
N2 N1 Na1 126.0(4) . 2_434 ?
N2 N1 Na1 126.0(4) 4_455 2_434 ?
N2 N1 Na1 104.3(6) . 2_444 ?
N2 N1 Na1 104.3(6) 4_455 2_444 ?
N2 N1 N2 106.5(7) 4_455 . ?
Na1 N2 Na1 104.3(3) . 2_444 ?
Na1 N2 Na1 128.3(2) 1_545 2_444 ?
Na1 N2 Na1 78.7(3) . 1_545 ?
N1 N2 Na1 153.1(6) . . ?
N1 N2 Na1 49.0(4) . 2_444 ?
N1 N2 Na1 118.4(7) . 1_545 ?
N3 N2 Na1 115.0(4) . 1_545 ?
N3 N2 Na1 78.2(4) . . ?
N3 N2 Na1 116.1(4) . 2_444 ?
N3 N2 N1 108.8(4) . . ?
Na1 N3 Na1 120.3(2) 2_445 . ?
N2 N3 Na1 68.5(3) . . ?
N2 N3 Na1 155.6(6) . 2_445 ?
N2 N3 N3 108.0(2) . 4_455 ?
N3 N3 Na1 155.2(2) 4_455 . ?
N3 N3 Na1 73.47(9) 4_455 2_445 ?

loop_
_geom_bond_atom_site_label_1
_geom_bond_atom_site_label_2
_geom_bond_distance
_geom_bond_site_symmetry_2
_geom_bond_publ_flag
Na1 N1 2.380(11) 2_435 ?
Na1 N1 2.189(9) 2_445 ?
Na1 N2 2.288(9) 4_565 ?
Na1 N2 2.288(9) 1_565 ?
Na1 N2 2.182(8) . ?
Na1 N2 2.182(8) 4 ?
Na1 N3 2.295(5) 4 ?
Na1 N3 2.268(6) 3_544 ?
Na1 N3 2.295(5) . ?
Na1 N3 2.268(6) 2_444 ?
N1 Na1 2.380(11) 2_434 ?
N1 Na1 2.189(9) 2_444 ?
N1 N2 1.301(7) . ?
N1 N2 1.301(7) 4_455 ?
N2 Na1 2.288(9) 1_545 ?
N2 Na1 2.809(6) 2_444 ?
N2 N3 1.286(8) . ?
N3 Na1 2.268(6) 2_445 ?
N3 N3 1.290(7) 4_455 ?
